data_7038452
loop_
_publ_author_name
'Olaru, Marian'
'Nema, Mihai G.'
'Soran, Albert'
'Breunig, Hans J.'
'Silvestru, Cristian'

_publ_section_title
;
 Mixed triorganobismuthines RAr2Bi [Ar = C6F5, 2,4,6-(C6F5)3C6H2] and
 hypervalent racemic Bi-chiral diorganobismuth(iii) bromides RArBiBr (Ar =
 C6F5, Mes, Ph) with the ligand R = 2-(Me2NCH2)C6H4. Influences of the
 organic substituent.
;
_journal_issue 23
_journal_name_full 'Dalton transactions (Cambridge, England : 2003)'
_journal_page_first 9419
_journal_page_last 9428
_journal_paper_doi 10.1039/c5dt05074j
_journal_volume 45
_journal_year 2016
_chemical_compound_source 'synthesis as described'
_chemical_formula_moiety 'C18 H23 Bi Br N'
_chemical_formula_sum 'C18 H23 Bi Br N'
_chemical_formula_weight 542.26
_chemical_name_systematic
;
 ?
;
_space_group_IT_number 14
_symmetry_cell_setting monoclinic
_symmetry_Int_Tables_number 14
_symmetry_space_group_name_Hall '-P 2yn'
_symmetry_space_group_name_H-M 'P 1 21/n 1'
_atom_sites_solution_hydrogens geom
_atom_sites_solution_primary direct
_atom_sites_solution_secondary difmap
_audit_conform_dict_location ftp://ftp.iucr.org/pub/cif_core.dic
_audit_conform_dict_name cif_core.dic
_audit_conform_dict_version 2.3
_audit_creation_date 2008-08-08T11:19:10-00:00
_audit_creation_method 'WinGX routine CIF_UPDATE'
_audit_update_record
;
2015-10-09 deposited with the CCDC.
2016-02-17 downloaded from the CCDC.
;
_cell_angle_alpha 90
_cell_angle_beta 98.386(14)
_cell_angle_gamma 90
_cell_formula_units_Z 4
_cell_length_a 8.898(2)
_cell_length_b 14.817(5)
_cell_length_c 13.896(4)
_cell_measurement_reflns_used 33
_cell_measurement_temperature 173(2)
_cell_measurement_theta_max 24.995
_cell_measurement_theta_min 7.432
_cell_measurement_wavelength 0.71073
_cell_volume 1812.5(9)
_computing_cell_refinement 'Siemens XSCANS'
_computing_data_collection 'Siemens XSCANS'
_computing_data_reduction 'Siemens XSCANS'
_computing_molecular_graphics 'Ortep-3 for Windows (Farrugia, 1997)'
_computing_publication_material 'WinGX publication routines (Farrugia, 1999)'
_computing_structure_refinement 'SHELXL-97 (Sheldrick, 1997)'
_computing_structure_solution 'SHELXS-97 (Sheldrick, 1997)'
_diffrn_ambient_temperature 173(2)
_diffrn_measured_fraction_theta_full 1
_diffrn_measured_fraction_theta_max 1
_diffrn_measurement_device 'Siemens P4'
_diffrn_measurement_method '2\q/\w scans'
_diffrn_radiation_monochromator graphite
_diffrn_radiation_probe x-ray
_diffrn_radiation_source 'sealed tube'
_diffrn_radiation_type MoK\a
_diffrn_radiation_wavelength 0.71073
_diffrn_reflns_av_R_equivalents 0.0492
_diffrn_reflns_av_unetI/netI 0.0541
_diffrn_reflns_limit_h_max 6
_diffrn_reflns_limit_h_min -11
_diffrn_reflns_limit_k_max 19
_diffrn_reflns_limit_k_min -19
_diffrn_reflns_limit_l_max 18
_diffrn_reflns_limit_l_min -18
_diffrn_reflns_number 9790
_diffrn_reflns_theta_full 27.5
_diffrn_reflns_theta_max 27.5
_diffrn_reflns_theta_min 2.56
_diffrn_standards_decay_% 0
_diffrn_standards_interval_count 197
_diffrn_standards_number 3
_exptl_absorpt_coefficient_mu 11.927
_exptl_absorpt_correction_T_max 0.087
_exptl_absorpt_correction_T_min 0.0527
_exptl_absorpt_correction_type refdelf
_exptl_absorpt_process_details
;
        (See: Walker, N. & Stuart, D. (1983) Acta Cryst. A39, 158-166)
;
_exptl_crystal_colour colorless
_exptl_crystal_density_diffrn 1.987
_exptl_crystal_density_method 'not measured'
_exptl_crystal_description blocks
_exptl_crystal_F_000 1024
_exptl_crystal_size_max 0.6
_exptl_crystal_size_mid 0.5
_exptl_crystal_size_min 0.4
_refine_diff_density_max 1.481
_refine_diff_density_min -1.48
_refine_diff_density_rms 0.158
_refine_ls_extinction_coef 0.00109(14)
_refine_ls_extinction_expression Fc^*^=kFc[1+0.001xFc^2^\l^3^/sin(2\q)]^-1/4^
_refine_ls_extinction_method SHELXL
_refine_ls_goodness_of_fit_ref 1.031
_refine_ls_hydrogen_treatment constr
_refine_ls_matrix_type full
_refine_ls_number_parameters 196
_refine_ls_number_reflns 4160
_refine_ls_number_restraints 0
_refine_ls_restrained_S_all 1.031
_refine_ls_R_factor_all 0.0446
_refine_ls_R_factor_gt 0.0342
_refine_ls_shift/su_max 0.014
_refine_ls_shift/su_mean 0
_refine_ls_structure_factor_coef Fsqd
_refine_ls_weighting_details 'calc w=1/[\s^2^(Fo^2^)+(0.0437P)^2^+1.7545P] where P=(Fo^2^+2Fc^2^)/3'
_refine_ls_weighting_scheme calc
_refine_ls_wR_factor_gt 0.0841
_refine_ls_wR_factor_ref 0.0882
_reflns_number_gt 3475
_reflns_number_total 4160
_reflns_threshold_expression >2sigma(I)
_cod_data_source_file c5dt05074j2.cif
_cod_data_source_block nm15a
_cod_depositor_comments 'Adding full bibliography for 7038449--7038453.cif.'
_cod_original_cell_volume 1812.4(9)
_cod_database_code 7038452

loop_
_symmetry_equiv_pos_as_xyz
'x, y, z'
'-x+1/2, y+1/2, -z+1/2'
'-x, -y, -z'
'x-1/2, -y-1/2, z-1/2'

loop_
_atom_site_label
_atom_site_type_symbol
_atom_site_fract_x
_atom_site_fract_y
_atom_site_fract_z
_atom_site_U_iso_or_equiv
_atom_site_adp_type
_atom_site_occupancy
_atom_site_symmetry_multiplicity
_atom_site_calc_flag
_atom_site_refinement_flags
C1 C 0.4787(6) 1.0283(4) 0.2534(4) 0.0263(11) Uani 1 1 d .
C2 C 0.4981(6) 1.0709(4) 0.3434(4) 0.0289(12) Uani 1 1 d .
C3 C 0.6247(6) 1.1224(4) 0.3729(4) 0.0319(12) Uani 1 1 d .
H3 H 0.6373 1.1507 0.4349 0.038 Uiso 1 1 calc R
C4 C 0.7347(6) 1.1333(4) 0.3121(5) 0.0359(13) Uani 1 1 d .
H4 H 0.8234 1.1679 0.333 0.043 Uiso 1 1 calc R
C5 C 0.7138(7) 1.0932(4) 0.2205(5) 0.0406(15) Uani 1 1 d .
H5 H 0.7872 1.1018 0.1781 0.049 Uiso 1 1 calc R
C6 C 0.5861(7) 1.0404(4) 0.1908(5) 0.0352(13) Uani 1 1 d .
H6 H 0.5722 1.0129 0.1284 0.042 Uiso 1 1 calc R
C7 C 0.3792(7) 1.0574(4) 0.4100(4) 0.0307(12) Uani 1 1 d .
H7A H 0.4034 1.0019 0.4489 0.037 Uiso 1 1 calc R
H7B H 0.383 1.1089 0.4556 0.037 Uiso 1 1 calc R
C8 C 0.1753(8) 1.1385(4) 0.3113(5) 0.0466(17) Uani 1 1 d .
H8A H 0.0764 1.1315 0.2705 0.07 Uiso 1 1 calc R
H8B H 0.2503 1.1596 0.2712 0.07 Uiso 1 1 calc R
H8C H 0.1667 1.1827 0.3627 0.07 Uiso 1 1 calc R
C9 C 0.1195(7) 1.0226(4) 0.4231(4) 0.0344(13) Uani 1 1 d .
H9A H 0.1247 1.0664 0.4764 0.052 Uiso 1 1 calc R
H9B H 0.148 0.9627 0.4496 0.052 Uiso 1 1 calc R
H9C H 0.0158 1.0207 0.3879 0.052 Uiso 1 1 calc R
C10 C 0.3068(6) 0.8329(4) 0.3192(4) 0.0256(11) Uani 1 1 d .
C11 C 0.4508(6) 0.7983(4) 0.3574(4) 0.0287(11) Uani 1 1 d .
C12 C 0.4586(7) 0.7277(4) 0.4234(4) 0.0337(13) Uani 1 1 d .
H12 H 0.5555 0.704 0.4489 0.04 Uiso 1 1 calc R
C13 C 0.3310(7) 0.6905(4) 0.4536(4) 0.0345(13) Uani 1 1 d .
C14 C 0.1908(7) 0.7245(4) 0.4148(4) 0.0335(13) Uani 1 1 d .
H14 H 0.102 0.6992 0.4344 0.04 Uiso 1 1 calc R
C15 C 0.1759(6) 0.7948(4) 0.3477(4) 0.0292(12) Uani 1 1 d .
C18 C 0.0171(7) 0.8204(5) 0.3036(5) 0.0423(15) Uani 1 1 d .
H16A H -0.0506 0.8156 0.353 0.063 Uiso 1 1 calc R
H16B H -0.0181 0.7796 0.2494 0.063 Uiso 1 1 calc R
H16C H 0.0165 0.8826 0.2796 0.063 Uiso 1 1 calc R
C16 C 0.5961(6) 0.8315(4) 0.3267(5) 0.0373(14) Uani 1 1 d .
H18A H 0.6194 0.8919 0.3536 0.056 Uiso 1 1 calc R
H18B H 0.5846 0.8343 0.2555 0.056 Uiso 1 1 calc R
H18C H 0.6789 0.7902 0.3508 0.056 Uiso 1 1 calc R
C17 C 0.3431(10) 0.6152(5) 0.5271(5) 0.0531(19) Uani 1 1 d .
H17A H 0.3272 0.6394 0.5905 0.08 Uiso 1 1 calc R
H17B H 0.4443 0.5879 0.5326 0.08 Uiso 1 1 calc R
H17C H 0.2658 0.5694 0.5061 0.08 Uiso 1 1 calc R
N1 N 0.2248(5) 1.0499(3) 0.3561(3) 0.0270(10) Uani 1 1 d .
Br1 Br 0.37799(9) 0.85998(5) 0.06234(5) 0.04947(19) Uani 1 1 d .
Bi1 Bi 0.26334(2) 0.949196(14) 0.211061(13) 0.02733(9) Uani 1 1 d .

loop_
_atom_site_aniso_label
_atom_site_aniso_U_11
_atom_site_aniso_U_22
_atom_site_aniso_U_33
_atom_site_aniso_U_23
_atom_site_aniso_U_13
_atom_site_aniso_U_12
C1 0.028(3) 0.019(2) 0.033(3) 0.001(2) 0.008(2) -0.002(2)
C2 0.028(3) 0.020(3) 0.040(3) 0.007(2) 0.009(2) 0.004(2)
C3 0.033(3) 0.024(3) 0.039(3) 0.001(2) 0.007(2) 0.000(2)
C4 0.023(3) 0.028(3) 0.057(4) 0.003(3) 0.006(2) -0.005(2)
C5 0.033(3) 0.036(3) 0.057(4) 0.002(3) 0.020(3) -0.006(3)
C6 0.035(3) 0.036(3) 0.037(3) 0.003(3) 0.014(2) 0.000(3)
C7 0.035(3) 0.030(3) 0.028(3) -0.006(2) 0.008(2) -0.003(2)
C8 0.049(4) 0.031(3) 0.064(4) 0.020(3) 0.022(3) 0.014(3)
C9 0.035(3) 0.034(3) 0.037(3) 0.007(3) 0.017(2) 0.004(3)
C10 0.029(3) 0.022(3) 0.027(2) -0.006(2) 0.007(2) -0.001(2)
C11 0.024(3) 0.026(3) 0.035(3) -0.006(2) 0.001(2) -0.004(2)
C12 0.034(3) 0.027(3) 0.038(3) -0.010(2) -0.004(2) 0.000(3)
C13 0.050(4) 0.021(3) 0.032(3) -0.001(2) 0.004(3) -0.007(3)
C14 0.039(3) 0.027(3) 0.035(3) -0.005(2) 0.006(2) -0.011(3)
C15 0.027(3) 0.027(3) 0.034(3) -0.002(2) 0.003(2) -0.007(2)
C18 0.025(3) 0.045(4) 0.056(4) 0.006(3) 0.005(3) -0.008(3)
C16 0.024(3) 0.031(3) 0.057(4) -0.006(3) 0.008(3) 0.002(2)
C17 0.081(5) 0.040(4) 0.036(3) 0.007(3) 0.000(3) -0.007(4)
N1 0.025(2) 0.024(2) 0.032(2) 0.0070(19) 0.0066(18) 0.0026(19)
Br1 0.0650(4) 0.0476(4) 0.0393(3) -0.0104(3) 0.0196(3) -0.0116(4)
Bi1 0.02690(12) 0.02830(14) 0.02655(12) 0.00032(8) 0.00315(8) -0.00364(9)

loop_
_atom_type_symbol
_atom_type_description
_atom_type_scat_dispersion_real
_atom_type_scat_dispersion_imag
_atom_type_scat_source
C C 0.0033 0.0016 'International Tables Vol C Tables 4.2.6.8 and 6.1.1.4'
H H 0 0 'International Tables Vol C Tables 4.2.6.8 and 6.1.1.4'
N N 0.0061 0.0033 'International Tables Vol C Tables 4.2.6.8 and 6.1.1.4'
Br Br -0.2901 2.4595 'International Tables Vol C Tables 4.2.6.8 and 6.1.1.4'
Bi Bi -4.1077 10.2566 'International Tables Vol C Tables 4.2.6.8 and 6.1.1.4'

loop_
_geom_angle_atom_site_label_1
_geom_angle_atom_site_label_2
_geom_angle_atom_site_label_3
_geom_angle
C2 C1 C6 119.8(5)
C2 C1 Bi1 117.5(4)
C6 C1 Bi1 122.6(4)
C3 C2 C1 120.7(5)
C3 C2 C7 120.4(5)
C1 C2 C7 118.9(5)
C2 C3 C4 120.2(6)
C2 C3 H3 119.9
C4 C3 H3 119.9
C3 C4 C5 119.5(5)
C3 C4 H4 120.2
C5 C4 H4 120.2
C6 C5 C4 120.4(6)
C6 C5 H5 119.8
C4 C5 H5 119.8
C5 C6 C1 119.4(6)
C5 C6 H6 120.3
C1 C6 H6 120.3
N1 C7 C2 112.5(5)
N1 C7 H7A 109.1
C2 C7 H7A 109.1
N1 C7 H7B 109.1
C2 C7 H7B 109.1
H7A C7 H7B 107.8
N1 C8 H8A 109.5
N1 C8 H8B 109.5
H8A C8 H8B 109.5
N1 C8 H8C 109.5
H8A C8 H8C 109.5
H8B C8 H8C 109.5
N1 C9 H9A 109.5
N1 C9 H9B 109.5
H9A C9 H9B 109.5
N1 C9 H9C 109.5
H9A C9 H9C 109.5
H9B C9 H9C 109.5
C15 C10 C11 119.6(5)
C15 C10 Bi1 115.0(4)
C11 C10 Bi1 125.4(4)
C12 C11 C10 118.6(5)
C12 C11 C16 118.2(5)
C10 C11 C16 123.1(5)
C13 C12 C11 122.5(5)
C13 C12 H12 118.7
C11 C12 H12 118.7
C14 C13 C12 118.1(5)
C14 C13 C17 120.5(6)
C12 C13 C17 121.4(6)
C13 C14 C15 121.9(5)
C13 C14 H14 119.1
C15 C14 H14 119.1
C14 C15 C10 119.3(5)
C14 C15 C18 117.0(5)
C10 C15 C18 123.6(5)
C15 C18 H16A 109.5
C15 C18 H16B 109.5
H16A C18 H16B 109.5
C15 C18 H16C 109.5
H16A C18 H16C 109.5
H16B C18 H16C 109.5
C11 C16 H18A 109.5
C11 C16 H18B 109.5
H18A C16 H18B 109.5
C11 C16 H18C 109.5
H18A C16 H18C 109.5
H18B C16 H18C 109.5
C13 C17 H17A 109.5
C13 C17 H17B 109.5
H17A C17 H17B 109.5
C13 C17 H17C 109.5
H17A C17 H17C 109.5
H17B C17 H17C 109.5
C7 N1 C9 109.4(4)
C7 N1 C8 110.0(5)
C9 N1 C8 109.2(4)
C7 N1 Bi1 102.8(3)
C9 N1 Bi1 120.5(4)
C8 N1 Bi1 104.4(4)
C1 Bi1 C10 99.52(19)
C1 Bi1 N1 72.46(17)
C10 Bi1 N1 87.21(16)
C1 Bi1 Br1 92.94(14)
C10 Bi1 Br1 94.89(13)
N1 Bi1 Br1 165.39(10)

loop_
_geom_bond_atom_site_label_1
_geom_bond_atom_site_label_2
_geom_bond_distance
C1 C2 1.389(8)
C1 C6 1.394(7)
C1 Bi1 2.251(5)
C2 C3 1.373(8)
C2 C7 1.517(8)
C3 C4 1.392(8)
C3 H3 0.95
C4 C5 1.392(9)
C4 H4 0.95
C5 C6 1.391(9)
C5 H5 0.95
C6 H6 0.95
C7 N1 1.470(7)
C7 H7A 0.99
C7 H7B 0.99
C8 N1 1.492(7)
C8 H8A 0.98
C8 H8B 0.98
C8 H8C 0.98
C9 N1 1.470(7)
C9 H9A 0.98
C9 H9B 0.98
C9 H9C 0.98
C10 C15 1.402(7)
C10 C11 1.410(7)
C10 Bi1 2.282(5)
C11 C12 1.386(8)
C11 C16 1.503(8)
C12 C13 1.382(8)
C12 H12 0.95
C13 C14 1.380(9)
C13 C17 1.505(9)
C14 C15 1.391(8)
C14 H14 0.95
C15 C18 1.505(8)
C18 H16A 0.98
C18 H16B 0.98
C18 H16C 0.98
C16 H18A 0.98
C16 H18B 0.98
C16 H18C 0.98
C17 H17A 0.98
C17 H17B 0.98
C17 H17C 0.98
N1 Bi1 2.570(5)
Br1 Bi1 2.7702(9)

loop_
_geom_torsion_atom_site_label_1
_geom_torsion_atom_site_label_2
_geom_torsion_atom_site_label_3
_geom_torsion_atom_site_label_4
_geom_torsion
C6 C1 C2 C3 -2.3(8)
Bi1 C1 C2 C3 -178.2(4)
C6 C1 C2 C7 179.5(5)
Bi1 C1 C2 C7 3.7(7)
C1 C2 C3 C4 0.7(9)
C7 C2 C3 C4 178.9(5)
C2 C3 C4 C5 1.3(9)
C3 C4 C5 C6 -1.8(10)
C4 C5 C6 C1 0.2(10)
C2 C1 C6 C5 1.8(9)
Bi1 C1 C6 C5 177.5(4)
C3 C2 C7 N1 146.7(5)
C1 C2 C7 N1 -35.1(7)
C15 C10 C11 C12 -0.7(8)
Bi1 C10 C11 C12 179.4(4)
C15 C10 C11 C16 176.5(5)
Bi1 C10 C11 C16 -3.5(8)
C10 C11 C12 C13 -0.5(8)
C16 C11 C12 C13 -177.8(5)
C11 C12 C13 C14 1.1(9)
C11 C12 C13 C17 -178.6(6)
C12 C13 C14 C15 -0.6(9)
C17 C13 C14 C15 179.2(6)
C13 C14 C15 C10 -0.6(9)
C13 C14 C15 C18 174.5(6)
C11 C10 C15 C14 1.2(8)
Bi1 C10 C15 C14 -178.8(4)
C11 C10 C15 C18 -173.6(6)
Bi1 C10 C15 C18 6.4(7)
C2 C7 N1 C9 171.1(5)
C2 C7 N1 C8 -68.9(6)
C2 C7 N1 Bi1 41.8(5)
C2 C1 Bi1 C10 -69.1(4)
C6 C1 Bi1 C10 115.2(5)
C2 C1 Bi1 N1 14.9(4)
C6 C1 Bi1 N1 -160.8(5)
C2 C1 Bi1 Br1 -164.6(4)
C6 C1 Bi1 Br1 19.7(5)
C15 C10 Bi1 C1 150.3(4)
C11 C10 Bi1 C1 -29.7(5)
C15 C10 Bi1 N1 78.6(4)
C11 C10 Bi1 N1 -101.4(4)
C15 C10 Bi1 Br1 -115.9(4)
C11 C10 Bi1 Br1 64.1(4)
C7 N1 Bi1 C1 -30.3(3)
C9 N1 Bi1 C1 -152.3(4)
C8 N1 Bi1 C1 84.7(4)
C7 N1 Bi1 C10 70.6(3)
C9 N1 Bi1 C10 -51.4(4)
C8 N1 Bi1 C10 -174.5(4)
C7 N1 Bi1 Br1 -28.1(6)
C9 N1 Bi1 Br1 -150.1(4)
C8 N1 Bi1 Br1 86.8(5)
